data_9010527
loop_
_publ_author_name
'Demartin, F.'
'Pilati, T.'
'Diella, V.'
'Gentile, P.'
'Gramaccioli, C. M.'

_publ_section_title
;
 A crystal-chemical investigation of alpine gadolinite
 Locality: "Strada", Val Vigezzo, Italy
 Sample: 7
 Note: structure from ICSD
;
_journal_name_full 'The Canadian Mineralogist'
_journal_page_first 127
_journal_page_last 136
_journal_volume 31
_journal_year 1993
_chemical_formula_sum 'B0.18 Be1.82 Ca0.06 Dy0.36 Fe0.76 O10 Si2 Y1.58'
_chemical_name_mineral Gadolinite-(Y)
_space_group_IT_number 14
_symmetry_space_group_name_Hall '-P 2ybc'
_symmetry_space_group_name_H-M 'P 1 21/c 1'
_cell_angle_alpha 90
_cell_angle_beta 90.43
_cell_angle_gamma 90
_cell_length_a 4.759
_cell_length_b 7.564
_cell_length_c 9.968
_cell_formula_units_Z 2
_cell_volume 358.809
_exptl_crystal_density_diffrn 4.427
_cod_original_formula_sum '(Y1.58 Dy.36 Ca.06) (Be1.82 B.18) Fe.76 Si2 O10'
_cod_database_code 9010527

loop_
_symmetry_equiv_pos_as_xyz
x,y,z
x,1/2-y,1/2+z
-x,1/2+y,1/2-z
-x,-y,-z

loop_
_atom_site_aniso_label
_atom_site_aniso_U_11
_atom_site_aniso_U_22
_atom_site_aniso_U_33
_atom_site_aniso_U_12
_atom_site_aniso_U_13
_atom_site_aniso_U_23
Y 0.00629 0.00670 0.00682 -0.00088 -0.00036 -0.00030
Dy 0.00629 0.00670 0.00682 -0.00088 -0.00036 -0.00030
Ca 0.00629 0.00670 0.00682 -0.00088 -0.00036 -0.00030
Be 0.00500 0.00400 0.00600 0.00000 0.00140 0.00020
B 0.00500 0.00400 0.00600 0.00000 0.00140 0.00020
Fe 0.00670 0.01040 0.00680 0.00180 0.00070 0.00050
Si 0.00570 0.00510 0.00620 -0.00020 0.00070 0.00010
O1 0.00850 0.00850 0.00990 0.00160 0.00130 -0.00200
O2 0.00790 0.00830 0.00720 0.00190 -0.00110 -0.00040
O3 0.00650 0.01160 0.00690 -0.00220 0.00130 0.00250
O4 0.00930 0.00530 0.01110 0.00100 -0.00120 0.00150
O5 0.00590 0.01220 0.01110 -0.00060 0.00120 0.00010

loop_
_atom_site_label
_atom_site_fract_x
_atom_site_fract_y
_atom_site_fract_z
_atom_site_occupancy
Y 0.99974 0.10810 0.32924 0.79000
Dy 0.99974 0.10810 0.32924 0.18000
Ca 0.99974 0.10810 0.32924 0.03000
Be 0.45950 0.41420 0.33560 0.91000
B 0.45950 0.41420 0.33560 0.09000
Fe 0.00000 0.00000 0.00000 0.76000
Si 0.51890 0.27818 0.07832 1.00000
O1 0.76080 0.41300 0.03080 1.00000
O2 0.32490 0.28630 0.45140 1.00000
O3 0.30810 0.34750 0.19540 1.00000
O4 0.68510 0.10710 0.14270 1.00000
O5 0.79670 0.41240 0.33250 1.00000

_cod_duplicate_entry 1536368
